data_1560610
loop_
_publ_author_name
'Flynn, Joshua'
'Li, Jun'
'Ramirez, Arthur P.'
'Subramanian, M.A.'

_publ_section_title
;
 The effect of iridium oxidation state on the electronic properties of
 perovskite-type solid solutions: Ba2--La InIrO6 and BaLaIn1--Ca IrO6
;
_journal_name_full 'Journal of Solid State Chemistry'
_journal_page_first 53
_journal_page_last 59
_journal_paper_doi 10.1016/j.jssc.2016.12.017
_journal_volume 247
_journal_year 2017
_chemical_formula_sum 'Ba0.17 In0.17 Ir0.17 La0.17 O'
_chemical_formula_weight 113.21
_space_group_IT_number 62
_space_group_name_Hall '-P 2c 2ab'
_space_group_name_H-M_alt 'P b n m'
_symmetry_cell_setting orthorhombic
_symmetry_space_group_name_H-M 'P b n m'
_cell_angle_alpha 90.0
_cell_angle_beta 90.0
_cell_angle_gamma 90.0
_cell_formula_units_Z 12
_cell_length_a 5.7894(13)
_cell_length_b 5.7959(15)
_cell_length_c 8.1742(14)
_cell_measurement_reflns_used 3300
_cell_measurement_temperature 300(2)
_cell_measurement_theta_max 180
_cell_measurement_theta_min 14.2
_cell_volume 274.28(11)
_diffrn_ambient_temperature 300(2)
_diffrn_measured_fraction_theta_full 0.996
_diffrn_measured_fraction_theta_max 0.996
_diffrn_measurement_device_type 'ORNL SNS BL-11A POWGEN Powder Diffractometer'
_diffrn_measurement_method 'Time of Flight Neutron Diffraction'
_diffrn_radiation_source Spallation
_diffrn_radiation_type neutron
_diffrn_radiation_wavelength .5
_diffrn_reflns_av_R_equivalents 0.0174
_diffrn_reflns_av_sigmaI/netI 0.0097
_diffrn_reflns_limit_h_max 10
_diffrn_reflns_limit_h_min -10
_diffrn_reflns_limit_k_max 30
_diffrn_reflns_limit_k_min -30
_diffrn_reflns_limit_l_max 10
_diffrn_reflns_limit_l_min -10
_diffrn_reflns_number 4037
_diffrn_reflns_theta_full 83.875
_diffrn_reflns_theta_max 90
_diffrn_standards_decay_% 60
_diffrn_standards_interval_count 100
_diffrn_standards_interval_time 10
_diffrn_standards_number 4037
_exptl_absorpt_coefficient_mu 0.12
_exptl_absorpt_correction_T_max 0.0210
_exptl_absorpt_correction_T_min 0.0208
_exptl_absorpt_correction_type cylinder
_exptl_absorpt_process_details IUCr
_exptl_crystal_colour black
_exptl_crystal_description powder
_exptl_crystal_size_max 0.00
_exptl_crystal_size_mid 0.00
_exptl_crystal_size_min 0.00
_refine_diff_density_max 0
_refine_diff_density_rms 0.205
_refine_ls_extinction_expression Fc^*^=kFc[1+0.001xFc^2^\l^3^/sin(2\q)]^-1/4^
_refine_ls_goodness_of_fit_ref 1.157
_refine_ls_matrix_type full
_refine_ls_number_parameters 67
_refine_ls_number_reflns 124
_refine_ls_number_restraints 0
_refine_ls_restrained_S_all 1.157
_refine_ls_R_factor_all 0.0397
_refine_ls_R_factor_gt 0.0397
_refine_ls_shift/su_max 0.050
_refine_ls_shift/su_mean 0.020
_refine_ls_structure_factor_coef Fsqd
_refine_ls_weighting_details 'calc w=1/[\s^2^(Fo^2^)+(0.0194P)^2^+12.3806P] where P=(Fo^2^+2Fc^2^)/3'
_refine_ls_weighting_scheme calc
_refine_ls_wR_factor_gt 0.0467
_refine_ls_wR_factor_ref 0.0467
_reflns_number_gt 3300
_reflns_threshold_expression >2sigma(I)
_cod_data_source_file JSSC-2017-247-53.cif
_cod_data_source_block BaLaInIrO6
_cod_depositor_comments
;
The following automatic conversions were performed:

data item '_geom_angle_publ_flag' value 'N' was changed to 'n' in
accordance with the built-in table derived from the CIF Core
dictionary named 'cif_core.dic' version 2.4.5 last updated on
2014-11-21 (22 times).

data item '_geom_bond_publ_flag' value 'N' was changed to 'n' in
accordance with the built-in table derived from the CIF Core
dictionary named 'cif_core.dic' version 2.4.5 last updated on
2014-11-21 (33 times).

data item '_exptl_crystal_density_meas' value 'not measured' was
changed to '?' -- the value is perceived as not measured.

Automatic conversion script
Id: cif_fix_values 8369 2020-08-20 11:38:08Z andrius 
;
_cod_original_cell_volume 274.280(22)
_cod_database_code 1560610
_diffrn_reflns_2theta_min 10.00
_diffrn_reflns_2theta_max 160.00

loop_
_symmetry_equiv_pos_site_id
_symmetry_equiv_pos_as_xyz
1 +x,+y,+z
2 -x+1/2,+y+1/2,+z
3 +x+1/2,-y+1/2,+z+1/2
4 -x,-y,+z+1/2
-1 -x,-y,-z
-2 +x+1/2,-y+1/2,-z
-3 -x+1/2,+y+1/2,-z+1/2
-4 +x,+y,-z+1/2

loop_
_atom_site_type_symbol
_atom_site_label
_atom_site_fract_x
_atom_site_fract_y
_atom_site_fract_z
_atom_site_occupancy
_atom_site_thermal_displace_type
_atom_site_U_iso_or_equiv
_atom_site_symmetry_multiplicity
Ba Ba1 -0.0155(17) 0.5187(11) 0.25 0.5 Uiso 0.0026(6) 4
La La1 -0.0155(17) 0.5187(11) 0.25 0.5 Uiso 0.0026(6) 4
In In1 0.0 0.0 0.0 0.5 Uiso 0.0010(4) 4
Ir Ir1 0.0 0.0 0.0 0.5 Uiso 0.0010(4) 4
O O1 -0.0505(17) -0.003(21) 0.25 1.0 Uiso 0.0112(12) 4
O O2 0.2321(17) 0.2768(14) 0.0358(8) 1.0 Uiso 0.0210(11) 8

loop_
_atom_type_symbol
_atom_type_number_in_cell
Ba 2.0
Ir 2.0
La 2.0
In 2.0
O 12.0

loop_
_geom_angle_atom_site_label_1
_geom_angle_atom_site_label_2
_geom_angle_atom_site_label_3
_geom_angle
_geom_angle_site_symmetry_1
_geom_angle_site_symmetry_2
_geom_angle_site_symmetry_3
_geom_angle_publ_flag
O1 Ba1 O1 172.0(4) 1_555 . 1_565 n
O1 Ba1 O1 83.35(34) 1_555 . 2_455 n
O1 Ba1 O1 88.63(32) 1_565 . 2_455 n
O1 La1 O2 120.80(21) 2_455 . 1_555 n
O1 La1 O2 120.80(21) 2_455 . -4_556 n
O2 La1 O2 82.23(28) 1_555 . -4_556 n
O1 In1 O1 180.0 1_555 . 4_554 n
O1 In1 O2 87.6(5) 1_555 . 1_555 n
O1 In1 O2 87.8(4) 1_555 . 2_545 n
O1 In1 O2 92.4(5) 1_555 . -1_555 n
O1 In1 O2 92.2(4) 1_555 . -2_565 n
O2 In1 O2 88.76(7) 1_555 . 2_545 n
O2 In1 O2 180.0 1_555 . -1_555 n
O2 In1 O2 91.24(7) 1_555 . -2_565 n
O1 Ir1 O1 180.0 1_555 . 4_554 n
O1 Ir1 O2 87.6(5) 1_555 . 1_555 n
O1 Ir1 O2 87.8(4) 1_555 . 2_545 n
O1 Ir1 O2 92.4(5) 1_555 . -1_555 n
O1 Ir1 O2 92.2(4) 1_555 . -2_565 n
O2 Ir1 O2 88.76(7) 1_555 . 2_545 n
O2 Ir1 O2 180.0 1_555 . -1_555 n
O2 Ir1 O2 91.24(7) 1_555 . -2_565 n

loop_
_geom_bond_atom_site_label_1
_geom_bond_atom_site_label_2
_geom_bond_distance
_geom_bond_site_symmetry_1
_geom_bond_site_symmetry_2
_geom_bond_publ_flag
Ba1 O1 3.029(12) . 1_555 n
Ba1 O1 2.783(12) . 1_565 n
Ba1 O1 2.516(10) . 2_455 n
Ba1 O1 3.279(10) . 2_555 n
Ba1 O2 2.661(6) . 1_555 n
Ba1 O2 2.827(6) . 2_555 n
Ba1 O2 3.244(6) . 3_455 n
Ba1 O2 2.904(7) . 4_565 n
Ba1 O2 2.904(7) . -1_565 n
Ba1 O2 3.244(6) . -2_455 n
Ba1 O2 2.827(6) . -3_555 n
Ba1 O2 2.661(6) . -4_555 n
La1 O1 3.029(12) . 1_555 n
La1 O1 2.783(12) . 1_565 n
La1 O1 2.516(10) . 2_455 n
La1 O2 2.661(6) . 1_555 n
La1 O2 2.827(6) . 2_555 n
La1 O2 2.904(7) . 4_565 n
La1 O2 2.904(7) . -1_565 n
La1 O2 2.827(6) . -3_555 n
La1 O2 2.661(6) . -4_555 n
In1 O1 2.0636(15) . 1_555 n
In1 O1 2.0636(15) . 4_554 n
In1 O2 2.113(11) . 1_555 n
In1 O2 2.041(11) . 2_545 n
In1 O2 2.113(11) . -1_555 n
In1 O2 2.041(11) . -2_455 n
Ir1 O1 2.0636(15) . 1_555 n
Ir1 O1 2.0636(15) . 4_554 n
Ir1 O2 2.113(11) . 1_555 n
Ir1 O2 2.041(11) . 2_545 n
Ir1 O2 2.113(11) . -1_555 n
Ir1 O2 2.041(11) . -2_455 n
